data_4029821
loop_
_publ_author_name
'Arora, Kapildev K.'
'Pedireddi, V. R.'

_publ_section_title
;
 A rational study of crystal engineering of supramolecular assemblies of
 1,2,4,5-benzenetetracarboxylic acid.
;
_journal_issue 24
_journal_name_full 'The Journal of organic chemistry'
_journal_page_first 9177
_journal_page_last 9185
_journal_paper_doi 10.1021/jo034434z
_journal_volume 68
_journal_year 2003
_chemical_formula_moiety (C10H6O8):2(C12H8N2)
_chemical_formula_sum 'C17 H11 N2 O4'
_chemical_formula_weight 307.28
_chemical_name_systematic
; 
 ? 
;
_space_group_IT_number 2
_symmetry_cell_setting triclinic
_symmetry_space_group_name_Hall '-P 1'
_symmetry_space_group_name_H-M 'P -1'
_atom_sites_solution_hydrogens geom
_atom_sites_solution_primary direct
_atom_sites_solution_secondary difmap
_audit_creation_method SHELXL-97
_cell_angle_alpha 90.68(1)
_cell_angle_beta 102.41(1)
_cell_angle_gamma 106.30(1)
_cell_formula_units_Z 2
_cell_length_a 7.084(1)
_cell_length_b 7.253(1)
_cell_length_c 13.933(2)
_cell_measurement_temperature 293(2)
_cell_volume 669.06(17)
_computing_cell_refinement SMART
_computing_data_collection SMART
_computing_data_reduction SAINTPLUS
_computing_structure_refinement 'SHELXTL (Sheldrick, 1997)'
_computing_structure_solution 'SHELXTL (Sheldrick, 1990)'
_diffrn_ambient_temperature 293(2)
_diffrn_measured_fraction_theta_full 0.999
_diffrn_measured_fraction_theta_max 0.999
_diffrn_measurement_device_type 'Bruker APEX CCD Area detector'
_diffrn_radiation_monochromator graphite
_diffrn_radiation_source 'fine-focus sealed tube'
_diffrn_radiation_type MoK\a
_diffrn_radiation_wavelength 0.71073
_diffrn_reflns_av_R_equivalents 0.0528
_diffrn_reflns_av_sigmaI/netI 0.0396
_diffrn_reflns_limit_h_max 7
_diffrn_reflns_limit_h_min -7
_diffrn_reflns_limit_k_max 8
_diffrn_reflns_limit_k_min -8
_diffrn_reflns_limit_l_max 15
_diffrn_reflns_limit_l_min -15
_diffrn_reflns_number 7055
_diffrn_reflns_theta_full 23.29
_diffrn_reflns_theta_max 23.29
_diffrn_reflns_theta_min 1.50
_exptl_absorpt_coefficient_mu 0.111
_exptl_crystal_colour Colorless
_exptl_crystal_density_diffrn 1.525
_exptl_crystal_density_method 'not measured'
_exptl_crystal_description 'Rectangular block'
_exptl_crystal_F_000 318
_exptl_crystal_size_max 0.24
_exptl_crystal_size_mid 0.12
_exptl_crystal_size_min 0.08
_refine_diff_density_max 0.195
_refine_diff_density_min -0.210
_refine_diff_density_rms 0.055
_refine_ls_extinction_method none
_refine_ls_goodness_of_fit_ref 1.045
_refine_ls_hydrogen_treatment mixed
_refine_ls_matrix_type full
_refine_ls_number_parameters 252
_refine_ls_number_reflns 1928
_refine_ls_number_restraints 0
_refine_ls_restrained_S_all 1.045
_refine_ls_R_factor_all 0.0526
_refine_ls_R_factor_gt 0.0426
_refine_ls_shift/su_max 0.000
_refine_ls_shift/su_mean 0.000
_refine_ls_structure_factor_coef Fsqd
_refine_ls_weighting_details 'calc w=1/[\s^2^(Fo^2^)+(0.0550P)^2^+0.0259P] where P=(Fo^2^+2Fc^2^)/3'
_refine_ls_weighting_scheme calc
_refine_ls_wR_factor_gt 0.0925
_refine_ls_wR_factor_ref 0.0984
_reflns_number_gt 1654
_reflns_number_total 1928
_reflns_threshold_expression >2sigma(I)
_cod_data_source_file 3a.cif
_cod_data_source_block 3a
_cod_depositor_comments
;
The following automatic conversions were performed:

'_symmetry_cell_setting' value 'Triclinic' changed to 'triclinic'
according to
/usr/data/users/saulius/automatic-downloads/retrospective/ACS/lib/dictionaries/cif_core.dic
dictionary named 'cif_core.dic' version 2.4.2 from 2011-04-26.

Automatic conversion script
Id: cif_fix_values 2281 2013-09-26 08:29:07Z andrius 
;
_cod_original_cell_volume 669.1(2)
_cod_original_sg_symbol_H-M P-1
_cod_database_code 4029821

loop_
_symmetry_equiv_pos_as_xyz
'x, y, z'
'-x, -y, -z'

loop_
_atom_site_label
_atom_site_type_symbol
_atom_site_fract_x
_atom_site_fract_y
_atom_site_fract_z
_atom_site_U_iso_or_equiv
_atom_site_adp_type
_atom_site_occupancy
_atom_site_symmetry_multiplicity
_atom_site_calc_flag
C1 C 0.6772(4) 0.3546(3) -0.19494(15) 0.0508(6) Uani 1 1 d
C2 C 0.4825(4) 0.3406(3) -0.24548(18) 0.0575(6) Uani 1 1 d
C3 C 0.3324(4) 0.2959(3) -0.19623(16) 0.0537(6) Uani 1 1 d
C4 C 0.2278(3) 0.2100(3) -0.03904(16) 0.0473(5) Uani 1 1 d
C5 C 0.2753(3) 0.1721(3) 0.05590(16) 0.0431(5) Uani 1 1 d
C6 C 0.7124(3) 0.1790(3) 0.24594(16) 0.0434(5) Uani 1 1 d
C7 C 0.8725(3) 0.2472(3) 0.20121(15) 0.0447(5) Uani 1 1 d
C8 C 0.8324(3) 0.2848(3) 0.10443(14) 0.0405(5) Uani 1 1 d
C9 C 0.6335(3) 0.2548(2) 0.05253(13) 0.0327(4) Uani 1 1 d
C10 C 0.5800(3) 0.2852(2) -0.05077(13) 0.0346(5) Uani 1 1 d
C11 C 0.3770(3) 0.2647(3) -0.09598(14) 0.0397(5) Uani 1 1 d
C12 C 0.4794(3) 0.1927(2) 0.10340(13) 0.0343(5) Uani 1 1 d
C21 C 0.1040(2) 0.1910(2) 0.49349(12) 0.0302(4) Uani 1 1 d
C22 C 0.1433(3) 0.0445(2) 0.44252(12) 0.0305(4) Uani 1 1 d
C23 C 0.0375(3) -0.1445(3) 0.44887(12) 0.0323(4) Uani 1 1 d
C24 C 0.2073(3) 0.3969(2) 0.48210(13) 0.0329(4) Uani 1 1 d
C25 C 0.3054(3) 0.0869(2) 0.38489(14) 0.0341(5) Uani 1 1 d
N1 N 0.7296(2) 0.3300(2) -0.10048(11) 0.0436(4) Uani 1 1 d
N2 N 0.5239(2) 0.1541(2) 0.19958(11) 0.0390(4) Uani 1 1 d
O241 O 0.2527(2) 0.45299(18) 0.40708(10) 0.0516(4) Uani 1 1 d
O242 O 0.2412(2) 0.50914(19) 0.56287(9) 0.0426(4) Uani 1 1 d
O251 O 0.2443(2) 0.0321(2) 0.29327(10) 0.0486(4) Uani 1 1 d
O252 O 0.4815(2) 0.16195(19) 0.42724(10) 0.0486(4) Uani 1 1 d
H1 H 0.787(3) 0.384(3) -0.2300(15) 0.063(6) Uiso 1 1 d
H2 H 0.461(3) 0.367(3) -0.3127(16) 0.056(6) Uiso 1 1 d
H3 H 0.199(4) 0.280(3) -0.2261(15) 0.059(7) Uiso 1 1 d
H4 H 0.087(3) 0.200(3) -0.0708(15) 0.054(6) Uiso 1 1 d
H5 H 0.176(3) 0.131(3) 0.0943(14) 0.050(6) Uiso 1 1 d
H6 H 0.736(3) 0.153(3) 0.3129(15) 0.045(6) Uiso 1 1 d
H7 H 1.015(3) 0.269(3) 0.2400(15) 0.062(6) Uiso 1 1 d
H8 H 0.936(3) 0.332(3) 0.0729(14) 0.046(5) Uiso 1 1 d
H23 H 0.065(3) -0.249(3) 0.4159(12) 0.032(5) Uiso 1 1 d
H242 H 0.335(3) 0.631(3) 0.5612(15) 0.067(7) Uiso 1 1 d
H251 H 0.383(5) 0.088(4) 0.248(2) 0.125(11) Uiso 1 1 d

loop_
_atom_site_aniso_label
_atom_site_aniso_U_11
_atom_site_aniso_U_22
_atom_site_aniso_U_33
_atom_site_aniso_U_23
_atom_site_aniso_U_13
_atom_site_aniso_U_12
C1 0.0630(15) 0.0510(13) 0.0387(13) 0.0116(10) 0.0222(12) 0.0088(11)
C2 0.0731(18) 0.0605(15) 0.0385(13) 0.0150(11) 0.0127(13) 0.0181(12)
C3 0.0544(15) 0.0557(14) 0.0485(14) 0.0055(11) -0.0003(12) 0.0210(12)
C4 0.0335(12) 0.0531(13) 0.0561(15) 0.0008(11) 0.0086(10) 0.0151(10)
C5 0.0337(11) 0.0481(12) 0.0515(13) 0.0022(10) 0.0200(10) 0.0102(9)
C6 0.0490(14) 0.0526(13) 0.0328(12) 0.0044(9) 0.0139(10) 0.0180(10)
C7 0.0377(12) 0.0597(13) 0.0382(12) 0.0050(10) 0.0105(10) 0.0149(10)
C8 0.0338(11) 0.0511(13) 0.0408(12) 0.0068(9) 0.0175(9) 0.0122(9)
C9 0.0334(10) 0.0316(10) 0.0356(11) 0.0010(8) 0.0144(8) 0.0085(8)
C10 0.0380(11) 0.0299(10) 0.0383(11) 0.0042(8) 0.0141(9) 0.0095(8)
C11 0.0409(11) 0.0362(11) 0.0423(12) 0.0021(9) 0.0085(9) 0.0126(9)
C12 0.0369(11) 0.0317(10) 0.0377(11) 0.0014(8) 0.0161(9) 0.0098(8)
C21 0.0313(10) 0.0324(10) 0.0271(9) 0.0056(7) 0.0093(8) 0.0072(8)
C22 0.0323(10) 0.0333(10) 0.0264(9) 0.0050(7) 0.0097(8) 0.0076(8)
C23 0.0366(10) 0.0313(10) 0.0301(10) 0.0022(8) 0.0117(8) 0.0084(8)
C24 0.0322(10) 0.0343(10) 0.0337(11) 0.0044(9) 0.0113(8) 0.0091(8)
C25 0.0391(12) 0.0280(10) 0.0388(11) 0.0089(8) 0.0170(9) 0.0089(8)
N1 0.0459(10) 0.0487(10) 0.0383(10) 0.0103(8) 0.0200(8) 0.0088(8)
N2 0.0433(10) 0.0420(9) 0.0367(9) 0.0037(7) 0.0195(8) 0.0122(7)
O241 0.0750(10) 0.0394(8) 0.0411(8) 0.0106(6) 0.0280(7) 0.0062(7)
O242 0.0507(9) 0.0322(8) 0.0409(8) -0.0017(6) 0.0176(6) 0.0004(7)
O251 0.0458(8) 0.0646(10) 0.0360(8) 0.0001(7) 0.0206(6) 0.0084(7)
O252 0.0360(8) 0.0507(9) 0.0543(9) 0.0085(7) 0.0151(7) 0.0010(6)

loop_
_atom_type_symbol
_atom_type_description
_atom_type_scat_dispersion_real
_atom_type_scat_dispersion_imag
_atom_type_scat_source
C C 0.0033 0.0016 'International Tables Vol C Tables 4.2.6.8 and 6.1.1.4'
H H 0.0000 0.0000 'International Tables Vol C Tables 4.2.6.8 and 6.1.1.4'
N N 0.0061 0.0033 'International Tables Vol C Tables 4.2.6.8 and 6.1.1.4'
O O 0.0106 0.0060 'International Tables Vol C Tables 4.2.6.8 and 6.1.1.4'

loop_
_geom_angle_atom_site_label_1
_geom_angle_atom_site_label_2
_geom_angle_atom_site_label_3
_geom_angle
_geom_angle_site_symmetry_1
_geom_angle_site_symmetry_3
N1 C1 C2 124.6(2) . .
N1 C1 H1 115.7(12) . .
C2 C1 H1 119.7(12) . .
C3 C2 C1 118.8(2) . .
C3 C2 H2 122.9(13) . .
C1 C2 H2 118.3(13) . .
C2 C3 C11 119.6(2) . .
C2 C3 H3 123.1(14) . .
C11 C3 H3 117.2(14) . .
C5 C4 C11 121.79(19) . .
C5 C4 H4 119.8(12) . .
C11 C4 H4 118.4(12) . .
C4 C5 C12 120.16(19) . .
C4 C5 H5 122.6(12) . .
C12 C5 H5 117.2(12) . .
N2 C6 C7 122.53(19) . .
N2 C6 H6 116.9(12) . .
C7 C6 H6 120.5(12) . .
C8 C7 C6 118.7(2) . .
C8 C7 H7 121.3(12) . .
C6 C7 H7 120.0(12) . .
C7 C8 C9 120.09(19) . .
C7 C8 H8 120.7(12) . .
C9 C8 H8 119.3(12) . .
C8 C9 C12 118.19(17) . .
C8 C9 C10 122.98(17) . .
C12 C9 C10 118.83(16) . .
N1 C10 C11 122.73(17) . .
N1 C10 C9 117.87(16) . .
C11 C10 C9 119.39(16) . .
C3 C11 C10 117.36(19) . .
C3 C11 C4 123.53(19) . .
C10 C11 C4 119.10(18) . .
N2 C12 C9 120.30(16) . .
N2 C12 C5 119.13(17) . .
C9 C12 C5 120.56(17) . .
C23 C21 C22 119.63(16) 2_556 .
C23 C21 C24 120.47(16) 2_556 .
C22 C21 C24 119.84(15) . .
C23 C22 C21 119.22(16) . .
C23 C22 C25 119.16(15) . .
C21 C22 C25 121.55(15) . .
C22 C23 C21 121.14(16) . 2_556
C22 C23 H23 120.9(10) . .
C21 C23 H23 117.9(10) 2_556 .
O241 C24 O242 124.10(16) . .
O241 C24 C21 123.29(16) . .
O242 C24 C21 112.61(15) . .
O252 C25 O251 125.06(17) . .
O252 C25 C22 119.86(16) . .
O251 C25 C22 115.03(16) . .
C1 N1 C10 116.93(18) . .
C6 N2 C12 120.10(16) . .
C6 N2 H251 117.9(13) . .
C12 N2 H251 121.9(13) . .
C24 O242 H242 112.1(13) . .
C25 O251 H251 111.6(13) . .

loop_
_geom_bond_atom_site_label_1
_geom_bond_atom_site_label_2
_geom_bond_distance
_geom_bond_site_symmetry_2
C1 N1 1.317(2) .
C1 C2 1.382(3) .
C1 H1 0.98(2) .
C2 C3 1.354(3) .
C2 H2 0.95(2) .
C3 C11 1.400(3) .
C3 H3 0.92(2) .
C4 C5 1.345(3) .
C4 C11 1.427(3) .
C4 H4 0.98(2) .
C5 C12 1.419(3) .
C5 H5 0.96(2) .
C6 N2 1.313(2) .
C6 C7 1.384(3) .
C6 H6 0.94(2) .
C7 C8 1.364(3) .
C7 H7 1.00(2) .
C8 C9 1.393(3) .
C8 H8 0.92(2) .
C9 C12 1.401(2) .
C9 C10 1.444(2) .
C10 N1 1.355(2) .
C10 C11 1.405(3) .
C12 N2 1.360(2) .
C21 C23 1.388(2) 2_556
C21 C22 1.395(2) .
C21 C24 1.494(2) .
C22 C23 1.379(2) .
C22 C25 1.504(2) .
C23 C21 1.388(2) 2_556
C23 H23 0.968(18) .
C24 O241 1.201(2) .
C24 O242 1.319(2) .
C25 O252 1.223(2) .
C25 O251 1.276(2) .
N2 H251 1.31(3) .
O242 H242 0.95(2) .
O251 H251 1.26(3) .
